data_7005405
loop_
_publ_author_name
'Klingele, Julia'
'Prikhod'ko, Alexander I.'
'Leibeling, Guido'
'Demeshko, Serhiy'
'Dechert, Sebastian'
'Meyer, Franc'

_publ_section_title
;
 Pyrazolate-based copper(II) and nickel(II) [2 x 2] grid complexes:
 protonation-dependent self-assembly, structures and properties.
;
_journal_issue 20
_journal_name_full 'Dalton transactions (Cambridge, England : 2003)'
_journal_page_first 2003
_journal_page_last 2013
_journal_paper_doi 10.1039/b701981e
_journal_year 2007
_chemical_formula_moiety 'C68 H56 Cu4 N24 O8, 8(H2 O)'
_chemical_formula_sum 'C68 H72 Cu4 N24 O16'
_chemical_formula_weight 1735.66
_chemical_name_systematic
;
?
;
_space_group_IT_number 88
_symmetry_cell_setting tetragonal
_symmetry_space_group_name_Hall '-I 4ad'
_symmetry_space_group_name_H-M 'I 41/a :2'
_atom_sites_solution_hydrogens geom
_atom_sites_solution_primary direct
_atom_sites_solution_secondary difmap
_audit_creation_method SHELXL-97
_cell_angle_alpha 90.00
_cell_angle_beta 90.00
_cell_angle_gamma 90.00
_cell_formula_units_Z 4
_cell_length_a 22.8617(11)
_cell_length_b 22.8617(11)
_cell_length_c 13.8078(6)
_cell_measurement_reflns_used 21906
_cell_measurement_temperature 133(2)
_cell_measurement_theta_max 24.79
_cell_measurement_theta_min 1.72
_cell_volume 7216.7(6)
_computing_cell_refinement 'X-AREA (Stoe & Cie, 2002)'
_computing_data_collection 'X-AREA (Stoe & Cie, 2002)'
_computing_data_reduction 'X-AREA (Stoe & Cie, 2002)'
_computing_molecular_graphics 'DIAMOND (Brandenburg, 2001)'
_computing_publication_material 'SHELXL-97 (Sheldrick, 1997)'
_computing_structure_refinement 'SHELXL-97 (Sheldrick, 1997)'
_computing_structure_solution 'SHELXS-97 (Sheldrick, 1990)'
_diffrn_ambient_temperature 133(2)
_diffrn_measured_fraction_theta_full 0.996
_diffrn_measured_fraction_theta_max 0.996
_diffrn_measurement_device_type 'STOE IPDS II'
_diffrn_measurement_method \w
_diffrn_radiation_monochromator graphite
_diffrn_radiation_source 'fine-focus sealed tube'
_diffrn_radiation_type MoK\a
_diffrn_radiation_wavelength 0.71073
_diffrn_reflns_av_R_equivalents 0.0447
_diffrn_reflns_av_sigmaI/netI 0.0226
_diffrn_reflns_limit_h_max 26
_diffrn_reflns_limit_h_min -25
_diffrn_reflns_limit_k_max 23
_diffrn_reflns_limit_k_min -26
_diffrn_reflns_limit_l_max 16
_diffrn_reflns_limit_l_min -16
_diffrn_reflns_number 21906
_diffrn_reflns_theta_full 24.79
_diffrn_reflns_theta_max 24.79
_diffrn_reflns_theta_min 1.72
_exptl_absorpt_coefficient_mu 1.249
_exptl_absorpt_correction_T_max 0.7812
_exptl_absorpt_correction_T_min 0.6626
_exptl_absorpt_correction_type numerical
_exptl_absorpt_process_details 'X-RED (STOE & CIE, 2002)'
_exptl_crystal_colour blue
_exptl_crystal_density_diffrn 1.597
_exptl_crystal_density_method 'not measured'
_exptl_crystal_description plate
_exptl_crystal_F_000 3568
_exptl_crystal_size_max 0.34
_exptl_crystal_size_mid 0.28
_exptl_crystal_size_min 0.12
_refine_diff_density_max 0.314
_refine_diff_density_min -0.219
_refine_diff_density_rms 0.051
_refine_ls_extinction_method none
_refine_ls_goodness_of_fit_ref 1.025
_refine_ls_hydrogen_treatment mixed
_refine_ls_matrix_type full
_refine_ls_number_parameters 273
_refine_ls_number_reflns 3101
_refine_ls_number_restraints 0
_refine_ls_restrained_S_all 1.025
_refine_ls_R_factor_all 0.0421
_refine_ls_R_factor_gt 0.0319
_refine_ls_shift/su_max 0.001
_refine_ls_shift/su_mean 0.000
_refine_ls_structure_factor_coef Fsqd
_refine_ls_weighting_details 'calc w=1/[\s^2^(Fo^2^)+(0.0377P)^2^+11.4388P] where P=(Fo^2^+2Fc^2^)/3'
_refine_ls_weighting_scheme calc
_refine_ls_wR_factor_gt 0.0731
_refine_ls_wR_factor_ref 0.0772
_reflns_number_gt 2620
_reflns_number_total 3101
_reflns_threshold_expression >2sigma(I)
_cod_data_source_file b701981e.txt
_cod_data_source_block Cu4L4
_cod_original_sg_symbol_H-M 'I 41/a'
_cod_database_code 7005405

loop_
_symmetry_equiv_pos_as_xyz
'x, y, z'
'-x+1/2, -y, z+1/2'
'-y+3/4, x+1/4, z+1/4'
'y+3/4, -x+3/4, z+3/4'
'x+1/2, y+1/2, z+1/2'
'-x+1, -y+1/2, z+1'
'-y+5/4, x+3/4, z+3/4'
'y+5/4, -x+5/4, z+5/4'
'-x, -y, -z'
'x-1/2, y, -z-1/2'
'y-3/4, -x-1/4, -z-1/4'
'-y-3/4, x-3/4, -z-3/4'
'-x+1/2, -y+1/2, -z+1/2'
'x, y+1/2, -z'
'y-1/4, -x+1/4, -z+1/4'
'-y-1/4, x-1/4, -z-1/4'

loop_
_atom_site_label
_atom_site_type_symbol
_atom_site_fract_x
_atom_site_fract_y
_atom_site_fract_z
_atom_site_U_iso_or_equiv
_atom_site_adp_type
_atom_site_occupancy
_atom_site_symmetry_multiplicity
_atom_site_calc_flag
_atom_site_refinement_flags
_atom_site_disorder_assembly
_atom_site_disorder_group
Cu1 Cu 0.587283(13) 0.695328(13) 0.53983(2) 0.02476(11) Uani 1 1 d . . .
N1 N 0.50414(9) 0.67651(9) 0.51662(14) 0.0251(4) Uani 1 1 d . . .
N2 N 0.45576(9) 0.66595(9) 0.56883(15) 0.0258(5) Uani 1 1 d . . .
N3 N 0.58937(9) 0.69121(9) 0.40023(15) 0.0281(5) Uani 1 1 d . . .
N4 N 0.67072(9) 0.72046(9) 0.51971(15) 0.0297(5) Uani 1 1 d . . .
N5 N 0.31211(10) 0.62272(11) 0.48855(18) 0.0338(5) Uani 1 1 d . . .
H5 H 0.3178(13) 0.6257(13) 0.435(2) 0.027(8) Uiso 1 1 d . . .
N6 N 0.20106(11) 0.51081(11) 0.53318(19) 0.0456(6) Uani 1 1 d . . .
O1 O 0.53257(8) 0.67798(9) 0.26288(12) 0.0353(4) Uani 1 1 d . . .
O2 O 0.35006(8) 0.63487(8) 0.63896(13) 0.0323(4) Uani 1 1 d . . .
C1 C 0.43309(11) 0.65453(11) 0.41106(18) 0.0280(6) Uani 1 1 d . . .
H1 H 0.4128 0.6472 0.3540 0.034 Uiso 1 1 calc R . .
C2 C 0.49123(11) 0.66988(10) 0.42175(17) 0.0254(5) Uani 1 1 d . . .
C3 C 0.41197(11) 0.65257(11) 0.50571(18) 0.0264(5) Uani 1 1 d . . .
C4 C 0.54044(11) 0.68005(11) 0.35270(18) 0.0278(5) Uani 1 1 d . . .
C5 C 0.64257(12) 0.70834(12) 0.35110(19) 0.0313(6) Uani 1 1 d . . .
H5A H 0.6351 0.7418 0.3098 0.038 Uiso 1 1 calc R . .
H5B H 0.6566 0.6765 0.3110 0.038 Uiso 1 1 calc R . .
C6 C 0.68768(12) 0.72367(11) 0.42639(19) 0.0311(6) Uani 1 1 d . . .
C7 C 0.74467(12) 0.73926(13) 0.4021(2) 0.0384(7) Uani 1 1 d . . .
H7 H 0.7558 0.7418 0.3375 0.046 Uiso 1 1 calc R . .
C8 C 0.78444(13) 0.75099(14) 0.4744(2) 0.0439(7) Uani 1 1 d . . .
H8 H 0.8226 0.7615 0.4591 0.053 Uiso 1 1 calc R . .
C9 C 0.76692(13) 0.74698(14) 0.5705(2) 0.0434(7) Uani 1 1 d . . .
H9 H 0.7932 0.7542 0.6204 0.052 Uiso 1 1 calc R . .
C10 C 0.70985(12) 0.73217(13) 0.5903(2) 0.0378(6) Uani 1 1 d . . .
H10 H 0.6978 0.7302 0.6545 0.045 Uiso 1 1 calc R . .
C11 C 0.35543(11) 0.63655(11) 0.54948(18) 0.0297(6) Uani 1 1 d . . .
C12 C 0.25653(12) 0.59995(13) 0.5223(2) 0.0376(6) Uani 1 1 d . . .
H12A H 0.2260 0.6125 0.4782 0.045 Uiso 1 1 calc R . .
H12B H 0.2481 0.6165 0.5854 0.045 Uiso 1 1 calc R . .
C13 C 0.25498(13) 0.53354(13) 0.5299(2) 0.0389(7) Uani 1 1 d . . .
C14 C 0.30416(15) 0.49887(14) 0.5358(2) 0.0468(7) Uani 1 1 d . . .
H14 H 0.3411 0.5157 0.5332 0.056 Uiso 1 1 calc R . .
C15 C 0.29840(17) 0.43924(15) 0.5455(2) 0.0544(9) Uani 1 1 d . . .
H15 H 0.3312 0.4154 0.5509 0.065 Uiso 1 1 calc R . .
C16 C 0.24371(18) 0.41579(16) 0.5471(2) 0.0570(9) Uani 1 1 d . . .
H16 H 0.2386 0.3755 0.5516 0.068 Uiso 1 1 calc R . .
C17 C 0.19658(17) 0.45199(15) 0.5418(2) 0.0529(9) Uani 1 1 d . . .
H17 H 0.1594 0.4355 0.5442 0.063 Uiso 1 1 calc R . .
O3 O 0.09394(11) 0.56739(11) 0.51851(18) 0.0488(6) Uani 1 1 d . . .
H3B H 0.091(2) 0.596(2) 0.476(3) 0.084(15) Uiso 1 1 d . . .
H3A H 0.1311(19) 0.5544(17) 0.515(3) 0.062(11) Uiso 1 1 d . . .
O4 O 0.58879(12) 0.67308(12) 0.0864(2) 0.0517(6) Uani 1 1 d . . .
H4A H 0.5786(16) 0.6782(16) 0.138(3) 0.055(12) Uiso 1 1 d . . .
H4B H 0.5803(17) 0.6996(17) 0.065(3) 0.052(13) Uiso 1 1 d . . .

loop_
_atom_site_aniso_label
_atom_site_aniso_U_11
_atom_site_aniso_U_22
_atom_site_aniso_U_33
_atom_site_aniso_U_23
_atom_site_aniso_U_13
_atom_site_aniso_U_12
Cu1 0.02709(18) 0.02683(18) 0.02037(16) -0.00141(12) 0.00046(12) -0.00119(12)
N1 0.0278(11) 0.0270(11) 0.0205(10) -0.0006(8) 0.0014(9) -0.0012(9)
N2 0.0258(11) 0.0270(11) 0.0248(10) -0.0008(9) 0.0014(9) 0.0005(8)
N3 0.0299(11) 0.0290(11) 0.0253(11) 0.0004(9) 0.0039(9) -0.0030(9)
N4 0.0301(11) 0.0297(11) 0.0293(11) -0.0004(9) 0.0010(9) -0.0003(9)
N5 0.0291(12) 0.0435(14) 0.0288(13) -0.0012(11) -0.0024(10) -0.0065(10)
N6 0.0444(15) 0.0456(15) 0.0467(15) 0.0050(12) -0.0096(12) -0.0085(12)
O1 0.0404(11) 0.0458(11) 0.0196(9) -0.0014(8) 0.0010(8) -0.0041(9)
O2 0.0315(10) 0.0387(11) 0.0267(10) 0.0012(8) 0.0021(8) -0.0020(8)
C1 0.0332(14) 0.0293(13) 0.0216(12) -0.0012(10) -0.0026(10) 0.0004(10)
C2 0.0325(14) 0.0223(12) 0.0214(12) 0.0005(10) 0.0010(10) 0.0007(10)
C3 0.0272(13) 0.0263(13) 0.0257(12) -0.0004(10) -0.0024(10) -0.0002(10)
C4 0.0340(14) 0.0235(13) 0.0258(13) 0.0001(10) 0.0007(11) -0.0008(10)
C5 0.0338(14) 0.0329(14) 0.0271(13) 0.0006(11) 0.0035(11) -0.0016(11)
C6 0.0339(15) 0.0255(13) 0.0341(14) -0.0002(11) 0.0026(11) 0.0007(11)
C7 0.0348(15) 0.0403(16) 0.0400(16) 0.0025(13) 0.0077(13) -0.0015(12)
C8 0.0296(15) 0.0457(17) 0.0563(19) 0.0022(15) 0.0047(14) -0.0037(13)
C9 0.0344(16) 0.0497(18) 0.0462(17) -0.0001(15) -0.0076(13) -0.0061(13)
C10 0.0338(15) 0.0429(16) 0.0367(15) -0.0024(13) -0.0035(13) -0.0032(12)
C11 0.0314(14) 0.0273(13) 0.0304(14) 0.0014(11) -0.0018(11) 0.0001(11)
C12 0.0284(14) 0.0416(16) 0.0427(16) -0.0022(13) 0.0009(12) -0.0034(12)
C13 0.0421(16) 0.0456(17) 0.0290(14) -0.0007(12) -0.0037(12) -0.0073(13)
C14 0.0512(19) 0.0467(18) 0.0423(17) 0.0001(14) 0.0068(15) 0.0046(15)
C15 0.070(2) 0.049(2) 0.0439(18) 0.0024(15) 0.0102(17) 0.0123(17)
C16 0.085(3) 0.0419(18) 0.0439(18) -0.0030(15) -0.0014(18) 0.0024(18)
C17 0.063(2) 0.051(2) 0.0443(18) 0.0028(16) -0.0075(16) -0.0181(17)
O3 0.0471(14) 0.0471(14) 0.0521(14) -0.0073(12) 0.0100(11) 0.0011(11)
O4 0.0698(17) 0.0480(15) 0.0374(13) 0.0075(12) 0.0206(12) 0.0101(13)

loop_
_atom_type_symbol
_atom_type_description
_atom_type_scat_dispersion_real
_atom_type_scat_dispersion_imag
_atom_type_scat_source
C C 0.0033 0.0016 'International Tables Vol C Tables 4.2.6.8 and 6.1.1.4'
H H 0.0000 0.0000 'International Tables Vol C Tables 4.2.6.8 and 6.1.1.4'
N N 0.0061 0.0033 'International Tables Vol C Tables 4.2.6.8 and 6.1.1.4'
O O 0.0106 0.0060 'International Tables Vol C Tables 4.2.6.8 and 6.1.1.4'
Cu Cu 0.3201 1.2651 'International Tables Vol C Tables 4.2.6.8 and 6.1.1.4'

loop_
_geom_angle_atom_site_label_1
_geom_angle_atom_site_label_2
_geom_angle_atom_site_label_3
_geom_angle
_geom_angle_site_symmetry_1
_geom_angle_site_symmetry_3
_geom_angle_publ_flag
N3 Cu1 N2 175.77(9) . 12_767 ?
N3 Cu1 N1 81.44(9) . . ?
N2 Cu1 N1 98.70(8) 12_767 . ?
N3 Cu1 N4 81.53(9) . . ?
N2 Cu1 N4 97.93(9) 12_767 . ?
N1 Cu1 N4 162.27(8) . . ?
N3 Cu1 O2 110.35(8) . 12_767 ?
N2 Cu1 O2 73.86(7) 12_767 12_767 ?
N1 Cu1 O2 96.92(7) . 12_767 ?
N4 Cu1 O2 93.57(8) . 12_767 ?
N2 N1 C2 108.7(2) . . ?
N2 N1 Cu1 138.18(16) . . ?
C2 N1 Cu1 113.07(16) . . ?
N1 N2 C3 107.6(2) . . ?
N1 N2 Cu1 129.74(16) . 15_566 ?
C3 N2 Cu1 122.50(17) . 15_566 ?
C4 N3 C5 122.1(2) . . ?
C4 N3 Cu1 118.97(17) . . ?
C5 N3 Cu1 118.41(16) . . ?
C6 N4 C10 119.3(2) . . ?
C6 N4 Cu1 114.86(17) . . ?
C10 N4 Cu1 125.85(18) . . ?
C11 N5 C12 122.1(2) . . ?
C13 N6 C17 117.3(3) . . ?
C2 C1 C3 103.9(2) . . ?
N1 C2 C1 110.0(2) . . ?
N1 C2 C4 115.9(2) . . ?
C1 C2 C4 134.1(2) . . ?
N2 C3 C1 109.8(2) . . ?
N2 C3 C11 116.0(2) . . ?
C1 C3 C11 134.2(2) . . ?
O1 C4 N3 128.3(2) . . ?
O1 C4 C2 121.2(2) . . ?
N3 C4 C2 110.5(2) . . ?
N3 C5 C6 108.4(2) . . ?
N4 C6 C7 120.9(3) . . ?
N4 C6 C5 116.8(2) . . ?
C7 C6 C5 122.3(2) . . ?
C8 C7 C6 119.6(3) . . ?
C7 C8 C9 119.3(3) . . ?
C10 C9 C8 118.7(3) . . ?
N4 C10 C9 122.3(3) . . ?
O2 C11 N5 123.0(2) . . ?
O2 C11 C3 120.2(2) . . ?
N5 C11 C3 116.8(2) . . ?
N5 C12 C13 113.6(2) . . ?
N6 C13 C14 121.7(3) . . ?
N6 C13 C12 114.3(3) . . ?
C14 C13 C12 124.0(3) . . ?
C15 C14 C13 119.8(3) . . ?
C16 C15 C14 118.7(3) . . ?
C17 C16 C15 119.2(3) . . ?
N6 C17 C16 123.3(3) . . ?

loop_
_geom_bond_atom_site_label_1
_geom_bond_atom_site_label_2
_geom_bond_distance
_geom_bond_site_symmetry_2
_geom_bond_publ_flag
Cu1 N3 1.930(2) . ?
Cu1 N2 1.967(2) 12_767 ?
Cu1 N1 1.975(2) . ?
Cu1 N4 2.012(2) . ?
Cu1 O2 2.4730(18) 12_767 ?
Cu1 Cu1 4.0768(4) 12_767 ?
Cu1 Cu1 4.0768(4) 15_566 ?
Cu1 Cu1 4.7091(5) 6_564 ?
N1 N2 1.342(3) . ?
N1 C2 1.351(3) . ?
N2 C3 1.362(3) . ?
N2 Cu1 1.967(2) 15_566 ?
N3 C4 1.322(3) . ?
N3 C5 1.447(3) . ?
N4 C6 1.348(3) . ?
N4 C10 1.349(4) . ?
N5 C11 1.338(3) . ?
N5 C12 1.450(4) . ?
N6 C13 1.338(4) . ?
N6 C17 1.354(4) . ?
O1 C4 1.254(3) . ?
O2 C11 1.242(3) . ?
C1 C2 1.383(4) . ?
C1 C3 1.394(4) . ?
C2 C4 1.493(4) . ?
C3 C11 1.473(4) . ?
C5 C6 1.506(4) . ?
C6 C7 1.392(4) . ?
C7 C8 1.377(4) . ?
C8 C9 1.388(4) . ?
C9 C10 1.375(4) . ?
C12 C13 1.522(4) . ?
C13 C14 1.378(4) . ?
C14 C15 1.376(5) . ?
C15 C16 1.361(5) . ?
C16 C17 1.361(5) . ?

loop_
_geom_hbond_atom_site_label_D
_geom_hbond_atom_site_label_H
_geom_hbond_atom_site_label_A
_geom_hbond_distance_DH
_geom_hbond_distance_HA
_geom_hbond_distance_DA
_geom_hbond_angle_DHA
_geom_hbond_site_symmetry_A
N5 H5 O3 0.76(3) 2.40(3) 3.135(4) 165(3) 4_454
O3 H3B O4 0.88(5) 1.97(5) 2.819(4) 163(4) 10_556
O3 H3A N6 0.90(4) 1.90(4) 2.777(4) 163(3) .
O4 H4A O1 0.76(4) 2.02(4) 2.758(3) 164(4) .
O4 H4B O1 0.70(4) 2.19(4) 2.879(3) 168(4) 12_766
